data_1575721
loop_
_publ_author_name
'Jin, Yujie'
'Chen, Lianyu'
'Jiang, Chennuo'
'Liu, Jiyong'
'Zhang, Kang'
'Duttwyler, Simon'

_publ_section_title
;
 Microwave-assisted Pd-catalyzed B-N cross-coupling for efficient
 functionalization of the carbaborate
 [CB<sub>11</sub>H<sub>12</sub>]<sup/>.
;
_journal_issue 83
_journal_name_full 'Chemical communications (Cambridge, England)'
_journal_page_first 16262
_journal_page_last 16265
_journal_paper_doi 10.1039/d5cc04753f
_journal_volume 61
_journal_year 2025
_chemical_formula_moiety 'C8 H18 B11 N2 O, C8 H20 N'
_chemical_formula_sum 'C16 H38 B11 N3 O'
_chemical_formula_weight 407.40
_space_group_crystal_system orthorhombic
_space_group_IT_number 61
_space_group_name_Hall '-P 2ac 2ab'
_space_group_name_H-M_alt 'P b c a'
_atom_sites_solution_hydrogens mixed
_atom_sites_solution_primary dual
_audit_creation_date 2023-03-29
_audit_creation_method
;
Olex2 1.5
(compiled 2022.04.07 svn.rca3783a0 for OlexSys, GUI svn.r6498)
;
_audit_update_record
;
2025-08-11 deposited with the CCDC.	2025-09-12 downloaded from the CCDC.
;
_cell_angle_alpha 90
_cell_angle_beta 90
_cell_angle_gamma 90
_cell_formula_units_Z 8
_cell_length_a 13.018(4)
_cell_length_b 14.127(4)
_cell_length_c 26.513(8)
_cell_measurement_reflns_used 6035
_cell_measurement_temperature 170.00
_cell_measurement_theta_max 59.794
_cell_measurement_theta_min 2.900
_cell_volume 4876(3)
_computing_cell_refinement 'SAINT V8.40B (Bruker Nano, Inc., 2019)'
_computing_data_collection 'Bruker Instrument Service vV6.2.14'
_computing_data_reduction 'SAINT V8.40B (Bruker Nano, Inc., 2019)'
_computing_molecular_graphics 'Olex2 1.5 (Dolomanov et al., 2009)'
_computing_publication_material 'Olex2 1.5 (Dolomanov et al., 2009)'
_computing_structure_refinement 'SHELXL 2019/2 (Sheldrick, 2015)'
_computing_structure_solution 'SHELXT 2018/2 (Sheldrick, 2018)'
_diffrn_ambient_temperature 170.00
_diffrn_measured_fraction_theta_full 1.000
_diffrn_measured_fraction_theta_max 0.999
_diffrn_measurement_device_type 'zju Bruker D8 Venture'
_diffrn_measurement_method '\w and \f scans'
_diffrn_radiation_type GaK\a
_diffrn_radiation_wavelength 1.34139
_diffrn_reflns_av_R_equivalents 0.1287
_diffrn_reflns_av_unetI/netI 0.0881
_diffrn_reflns_Laue_measured_fraction_full 1.000
_diffrn_reflns_Laue_measured_fraction_max 0.999
_diffrn_reflns_limit_h_max 14
_diffrn_reflns_limit_h_min -16
_diffrn_reflns_limit_k_max 18
_diffrn_reflns_limit_k_min -18
_diffrn_reflns_limit_l_max 34
_diffrn_reflns_limit_l_min -34
_diffrn_reflns_number 56745
_diffrn_reflns_point_group_measured_fraction_full 1.000
_diffrn_reflns_point_group_measured_fraction_max 0.999
_diffrn_reflns_theta_full 53.594
_diffrn_reflns_theta_max 60.455
_diffrn_reflns_theta_min 2.900
_diffrn_source_current 3.57
_diffrn_source_power 0.24957869999999996
_diffrn_source_voltage 69.91
_exptl_absorpt_coefficient_mu 0.287
_exptl_absorpt_correction_T_max 0.7519
_exptl_absorpt_correction_T_min 0.6410
_exptl_absorpt_correction_type multi-scan
_exptl_absorpt_process_details
;
SADABS-2016/2 (Bruker,2016/2) was used for absorption correction.
wR2(int) was 0.1151 before and 0.0878 after correction.
The Ratio of minimum to maximum transmission is 0.8525.
The \l/2 correction factor is Not present.
;
_exptl_crystal_colour colourless
_exptl_crystal_colour_primary colourless
_exptl_crystal_density_diffrn 1.110
_exptl_crystal_description needle
_exptl_crystal_F_000 1744
_exptl_crystal_size_max 0.09
_exptl_crystal_size_mid 0.06
_exptl_crystal_size_min 0.03
_refine_diff_density_max 0.413
_refine_diff_density_min -0.298
_refine_diff_density_rms 0.057
_refine_ls_extinction_method none
_refine_ls_goodness_of_fit_ref 1.084
_refine_ls_hydrogen_treatment mixed
_refine_ls_matrix_type full
_refine_ls_number_parameters 290
_refine_ls_number_reflns 5561
_refine_ls_number_restraints 2
_refine_ls_restrained_S_all 1.084
_refine_ls_R_factor_all 0.0991
_refine_ls_R_factor_gt 0.0666
_refine_ls_shift/su_max 0.001
_refine_ls_shift/su_mean 0.000
_refine_ls_structure_factor_coef Fsqd
_refine_ls_weighting_details 'w=1/[\s^2^(Fo^2^)+(0.1145P)^2^+0.5142P] where P=(Fo^2^+2Fc^2^)/3'
_refine_ls_weighting_scheme calc
_refine_ls_wR_factor_gt 0.1870
_refine_ls_wR_factor_ref 0.2144
_reflns_Friedel_coverage 0.000
_reflns_number_gt 3593
_reflns_number_total 5561
_reflns_threshold_expression 'I > 2\s(I)'
_cod_data_source_file d5cc04753f2.cif
_cod_data_source_block 230328_jyj_760_0m
_cod_depositor_comments 'Adding full bibliography for 1575720--1575723.cif.'
_cod_original_cell_volume 4876(2)
_cod_database_code 1575721
_shelx_shelxl_version_number 2019/2
_shelx_space_group_comment
;
The symmetry employed for this shelxl refinement is uniquely defined
by the following loop, which should always be used as a source of
symmetry information in preference to the above space-group names.
They are only intended as comments.
;
_shelx_estimated_absorpt_t_max 0.991
_shelx_estimated_absorpt_t_min 0.975
_olex2_refinement_description
;
1. Fixed Uiso
 At 1.2 times of:
  All B(H) groups, All B(H,H,H) groups, All C(H) groups, All C(H,H) groups,
  All N(H) groups
 At 1.5 times of:
  All C(H,H,H) groups
2. Restrained distances
 N2-H2B
 0.88 with sigma of 0.02
 N2-H2A
 0.88 with sigma of 0.02
3.a Secondary CH2 refined with riding coordinates:
 C9(H9A,H9B), C11(H11A,H11B), C13(H13A,H13B), C15(H15A,H15B)
3.b Aromatic/amide H refined with riding coordinates:
 N1(H1), C4(H4), C5(H5), C7(H7), C8(H8)
3.c Idealised Me refined as rotating group:
 C10(H10A,H10B,H10C), C12(H12A,H12B,H12C), C14(H14A,H14B,H14C), C16(H16A,H16B,
 H16C)
3.d Boron cage BH refined with riding coordinates:
 C1(H1A), B1(H1B), B2(H2), B3(H3), B4(H4A), B5(H5A), B6(H6), B7(H7A), B8(H8A),
 B9(H9), B10(H10)
;
_olex2_submission_special_instructions 'No special instructions were received'

loop_
_space_group_symop_operation_xyz
'x, y, z'
'-x+1/2, -y, z+1/2'
'-x, y+1/2, -z+1/2'
'x+1/2, -y+1/2, -z'
'-x, -y, -z'
'x-1/2, y, -z-1/2'
'x, -y-1/2, z-1/2'
'-x-1/2, y-1/2, z'

loop_
_atom_site_label
_atom_site_type_symbol
_atom_site_fract_x
_atom_site_fract_y
_atom_site_fract_z
_atom_site_U_iso_or_equiv
_atom_site_adp_type
_atom_site_occupancy
_atom_site_site_symmetry_order
_atom_site_calc_flag
_atom_site_refinement_flags_posn
_atom_site_refinement_flags_adp
_atom_site_refinement_flags_occupancy
_atom_site_disorder_assembly
_atom_site_disorder_group
O1 O 0.62725(13) 0.52280(11) 0.29018(6) 0.0481(4) Uani 1 1 d . . . . .
N1 N 0.63871(13) 0.61997(12) 0.35833(6) 0.0353(4) Uani 1 1 d . . . . .
H1 H 0.619962 0.675931 0.369641 0.042 Uiso 1 1 calc R U . . .
N2 N 0.29571(15) 0.83010(15) 0.22155(8) 0.0471(5) Uani 1 1 d D . . . .
C1 C 0.85360(18) 0.45585(16) 0.47349(8) 0.0417(5) Uani 1 1 d . . . . .
H1A H 0.904500 0.418661 0.501191 0.050 Uiso 1 1 calc R U . . .
C2 C 0.60181(16) 0.59588(14) 0.31233(8) 0.0344(5) Uani 1 1 d . . . . .
C3 C 0.52538(16) 0.66168(14) 0.28861(7) 0.0325(4) Uani 1 1 d . . . . .
C4 C 0.52114(16) 0.75935(14) 0.29762(8) 0.0342(5) Uani 1 1 d . . . . .
H4 H 0.569271 0.787424 0.320021 0.041 Uiso 1 1 calc R U . . .
C5 C 0.44773(16) 0.81584(14) 0.27435(8) 0.0354(5) Uani 1 1 d . . . . .
H5 H 0.447126 0.882129 0.280350 0.042 Uiso 1 1 calc R U . . .
C6 C 0.37419(15) 0.77533(14) 0.24190(8) 0.0357(5) Uani 1 1 d . . . . .
C7 C 0.37852(16) 0.67793(15) 0.23286(8) 0.0378(5) Uani 1 1 d . . . . .
H7 H 0.329560 0.649372 0.211076 0.045 Uiso 1 1 calc R U . . .
C8 C 0.45336(16) 0.62277(14) 0.25531(8) 0.0351(5) Uani 1 1 d . . . . .
H8 H 0.455981 0.556992 0.247990 0.042 Uiso 1 1 calc R U . . .
B1 B 0.7333(2) 0.41132(17) 0.46381(9) 0.0368(5) Uani 1 1 d . . . . .
H1B H 0.701372 0.347461 0.483312 0.044 Uiso 1 1 calc R U . . .
B2 B 0.7523(2) 0.51898(17) 0.49641(9) 0.0397(6) Uani 1 1 d . . . . .
H2 H 0.732476 0.525992 0.537352 0.048 Uiso 1 1 calc R U . . .
B3 B 0.8614(2) 0.57661(19) 0.47031(10) 0.0451(6) Uani 1 1 d . . . . .
H3 H 0.913324 0.621515 0.494034 0.054 Uiso 1 1 calc R U . . .
B4 B 0.9099(2) 0.50353(19) 0.42105(11) 0.0458(6) Uani 1 1 d . . . . .
H4A H 0.994069 0.500397 0.412478 0.055 Uiso 1 1 calc R U . . .
H2A H 0.310(2) 0.8908(13) 0.2164(10) 0.055 Uiso 1 1 d D U . . .
H2B H 0.270(2) 0.8036(17) 0.1925(8) 0.055 Uiso 1 1 d D U . . .
B5 B 0.8301(2) 0.40109(18) 0.41681(9) 0.0392(6) Uani 1 1 d . . . . .
H5A H 0.861728 0.330556 0.405350 0.047 Uiso 1 1 calc R U . . .
B6 B 0.70493(19) 0.43724(16) 0.39970(9) 0.0340(5) Uani 1 1 d . . . . .
H6 H 0.652944 0.391306 0.376596 0.041 Uiso 1 1 calc R U . . .
B7 B 0.6566(2) 0.51110(16) 0.44946(9) 0.0355(5) Uani 1 1 d . . . . .
H7A H 0.572822 0.513940 0.458959 0.043 Uiso 1 1 calc R U . . .
B8 B 0.7369(2) 0.61359(17) 0.45305(9) 0.0383(6) Uani 1 1 d . . . . .
H8A H 0.705821 0.684082 0.464921 0.046 Uiso 1 1 calc R U . . .
B9 B 0.8343(2) 0.60366(18) 0.40614(10) 0.0398(6) Uani 1 1 d . . . . .
H9 H 0.867759 0.667379 0.387113 0.048 Uiso 1 1 calc R U . . .
B10 B 0.8151(2) 0.49477(17) 0.37274(9) 0.0363(5) Uani 1 1 d . . . . .
H10 H 0.835786 0.486571 0.331971 0.044 Uiso 1 1 calc R U . . .
B11 B 0.70775(18) 0.56350(16) 0.39275(9) 0.0323(5) Uani 1 1 d . . . . .
N3 N 0.33190(14) 0.25400(12) 0.37525(7) 0.0394(4) Uani 1 1 d . . . . .
C9 C 0.3029(2) 0.35536(18) 0.36043(10) 0.0535(7) Uani 1 1 d . . . . .
H9A H 0.236616 0.353870 0.342179 0.064 Uiso 1 1 calc R U . . .
H9B H 0.292774 0.392912 0.391564 0.064 Uiso 1 1 calc R U . . .
C10 C 0.3821(3) 0.40523(19) 0.32753(12) 0.0727(9) Uani 1 1 d . . . . .
H10A H 0.392102 0.369238 0.296308 0.109 Uiso 1 1 calc R U . . .
H10B H 0.447479 0.409468 0.345751 0.109 Uiso 1 1 calc R U . . .
H10C H 0.357806 0.469053 0.319354 0.109 Uiso 1 1 calc R U . . .
C11 C 0.25795(18) 0.21970(19) 0.41568(9) 0.0470(6) Uani 1 1 d . . . . .
H11A H 0.280804 0.156440 0.427169 0.056 Uiso 1 1 calc R U . . .
H11B H 0.262763 0.263105 0.444903 0.056 Uiso 1 1 calc R U . . .
C12 C 0.1459(2) 0.2128(3) 0.40003(12) 0.0700(9) Uani 1 1 d . . . . .
H12A H 0.138908 0.166181 0.372870 0.105 Uiso 1 1 calc R U . . .
H12B H 0.122170 0.274694 0.388123 0.105 Uiso 1 1 calc R U . . .
H12C H 0.104426 0.192995 0.429019 0.105 Uiso 1 1 calc R U . . .
C13 C 0.3253(2) 0.19317(18) 0.32727(9) 0.0518(6) Uani 1 1 d . . . . .
H13A H 0.256509 0.201833 0.312059 0.062 Uiso 1 1 calc R U . . .
H13B H 0.376636 0.216729 0.302729 0.062 Uiso 1 1 calc R U . . .
C14 C 0.3432(3) 0.08882(17) 0.33534(10) 0.0600(7) Uani 1 1 d . . . . .
H14A H 0.332401 0.054935 0.303523 0.090 Uiso 1 1 calc R U . . .
H14B H 0.294952 0.065099 0.360760 0.090 Uiso 1 1 calc R U . . .
H14C H 0.413747 0.078591 0.346989 0.090 Uiso 1 1 calc R U . . .
C15 C 0.43958(18) 0.24736(17) 0.39573(10) 0.0478(6) Uani 1 1 d . . . . .
H15A H 0.487982 0.266267 0.368748 0.057 Uiso 1 1 calc R U . . .
H15B H 0.453873 0.180331 0.404061 0.057 Uiso 1 1 calc R U . . .
C16 C 0.4617(2) 0.3071(2) 0.44217(12) 0.0602(7) Uani 1 1 d . . . . .
H16A H 0.450686 0.374099 0.434174 0.090 Uiso 1 1 calc R U . . .
H16B H 0.533070 0.297547 0.452703 0.090 Uiso 1 1 calc R U . . .
H16C H 0.415463 0.288276 0.469573 0.090 Uiso 1 1 calc R U . . .

loop_
_atom_site_aniso_label
_atom_site_aniso_U_11
_atom_site_aniso_U_22
_atom_site_aniso_U_33
_atom_site_aniso_U_23
_atom_site_aniso_U_13
_atom_site_aniso_U_12
O1 0.0632(11) 0.0399(8) 0.0411(9) -0.0082(7) -0.0131(8) 0.0122(7)
N1 0.0436(10) 0.0329(9) 0.0295(9) 0.0000(7) -0.0055(7) 0.0051(7)
N2 0.0426(11) 0.0440(11) 0.0547(13) 0.0155(9) -0.0112(9) -0.0034(9)
C1 0.0470(13) 0.0419(11) 0.0363(11) 0.0078(9) -0.0030(10) 0.0031(10)
C2 0.0379(11) 0.0343(10) 0.0309(10) 0.0007(8) -0.0012(9) -0.0012(8)
C3 0.0369(11) 0.0332(10) 0.0272(10) 0.0027(8) 0.0004(8) -0.0012(8)
C4 0.0354(11) 0.0361(10) 0.0311(10) 0.0015(8) -0.0012(8) -0.0038(8)
C5 0.0374(11) 0.0336(10) 0.0353(11) 0.0053(8) 0.0016(9) -0.0028(8)
C6 0.0342(11) 0.0397(11) 0.0332(11) 0.0095(9) 0.0013(8) -0.0020(8)
C7 0.0391(12) 0.0438(11) 0.0303(10) 0.0022(9) -0.0041(9) -0.0070(9)
C8 0.0409(11) 0.0344(10) 0.0300(11) 0.0003(8) -0.0004(8) -0.0025(8)
B1 0.0437(14) 0.0354(11) 0.0314(12) 0.0041(9) 0.0031(10) -0.0003(10)
B2 0.0524(15) 0.0388(12) 0.0279(12) 0.0018(10) -0.0026(11) 0.0038(11)
B3 0.0523(16) 0.0421(13) 0.0407(14) 0.0075(11) -0.0141(12) -0.0066(11)
B4 0.0390(14) 0.0524(15) 0.0460(15) 0.0134(12) -0.0009(12) 0.0006(11)
B5 0.0458(14) 0.0385(12) 0.0333(12) 0.0059(10) 0.0055(11) 0.0063(11)
B6 0.0431(13) 0.0298(11) 0.0292(11) 0.0003(9) 0.0025(10) -0.0019(9)
B7 0.0406(13) 0.0338(11) 0.0323(12) 0.0004(9) 0.0035(10) 0.0003(10)
B8 0.0525(15) 0.0316(11) 0.0308(12) -0.0007(9) -0.0073(11) -0.0022(10)
B9 0.0401(14) 0.0391(12) 0.0402(14) 0.0084(10) -0.0072(11) -0.0083(10)
B10 0.0376(13) 0.0381(12) 0.0332(12) 0.0066(9) 0.0028(10) 0.0021(10)
B11 0.0367(12) 0.0319(11) 0.0282(11) -0.0006(9) -0.0041(9) -0.0021(9)
N3 0.0435(11) 0.0414(10) 0.0333(10) 0.0039(7) 0.0037(8) 0.0053(8)
C9 0.0651(17) 0.0479(13) 0.0475(14) 0.0078(11) 0.0109(12) 0.0150(12)
C10 0.096(2) 0.0458(14) 0.077(2) 0.0161(14) 0.0375(18) 0.0103(14)
C11 0.0437(13) 0.0606(14) 0.0368(12) 0.0062(10) -0.0007(10) -0.0034(11)
C12 0.0420(15) 0.117(3) 0.0512(16) 0.0138(16) -0.0041(12) -0.0098(15)
C13 0.0655(16) 0.0556(14) 0.0343(12) -0.0013(10) -0.0039(11) 0.0097(12)
C14 0.087(2) 0.0464(14) 0.0463(15) -0.0044(11) -0.0064(14) -0.0015(13)
C15 0.0397(13) 0.0492(13) 0.0546(15) -0.0016(11) 0.0056(11) 0.0016(10)
C16 0.0462(15) 0.0666(16) 0.0678(18) -0.0187(14) -0.0011(12) -0.0078(12)

loop_
_atom_type_symbol
_atom_type_description
_atom_type_scat_dispersion_real
_atom_type_scat_dispersion_imag
_atom_type_scat_source
C C 0.0137 0.0067 'International Tables Vol C Tables 4.2.6.8 and 6.1.1.4'
H H 0.0000 0.0000 'International Tables Vol C Tables 4.2.6.8 and 6.1.1.4'
B B 0.0070 0.0029 'International Tables Vol C Tables 4.2.6.8 and 6.1.1.4'
N N 0.0241 0.0134 'International Tables Vol C Tables 4.2.6.8 and 6.1.1.4'
O O 0.0389 0.0241 'International Tables Vol C Tables 4.2.6.8 and 6.1.1.4'

loop_
_geom_angle_atom_site_label_1
_geom_angle_atom_site_label_2
_geom_angle_atom_site_label_3
_geom_angle
_geom_angle_site_symmetry_1
_geom_angle_site_symmetry_3
_geom_angle_publ_flag
C2 N1 H1 115.7 . . ?
C2 N1 B11 128.54(18) . . ?
B11 N1 H1 115.7 . . ?
C6 N2 H2A 116.4(18) . . ?
C6 N2 H2B 111.5(17) . . ?
H2A N2 H2B 110(2) . . ?
B1 C1 H1A 117.9 . . ?
B1 C1 B3 114.51(17) . . ?
B1 C1 B4 114.59(18) . . ?
B1 C1 B5 62.56(14) . . ?
B2 C1 H1A 118.0 . . ?
B2 C1 B1 62.39(15) . . ?
B2 C1 B3 62.74(15) . . ?
B2 C1 B4 114.55(18) . . ?
B2 C1 B5 114.20(18) . . ?
B3 C1 H1A 117.7 . . ?
B3 C1 B5 114.62(17) . . ?
B4 C1 H1A 117.7 . . ?
B4 C1 B3 62.72(16) . . ?
B4 C1 B5 62.76(15) . . ?
B5 C1 H1A 117.9 . . ?
O1 C2 N1 122.96(19) . . ?
O1 C2 C3 119.83(19) . . ?
N1 C2 C3 117.21(17) . . ?
C4 C3 C2 124.40(18) . . ?
C8 C3 C2 117.73(18) . . ?
C8 C3 C4 117.87(19) . . ?
C3 C4 H4 119.4 . . ?
C5 C4 C3 121.12(19) . . ?
C5 C4 H4 119.4 . . ?
C4 C5 H5 119.8 . . ?
C4 C5 C6 120.35(19) . . ?
C6 C5 H5 119.8 . . ?
N2 C6 C5 120.7(2) . . ?
N2 C6 C7 120.72(19) . . ?
C7 C6 C5 118.51(19) . . ?
C6 C7 H7 119.7 . . ?
C8 C7 C6 120.63(19) . . ?
C8 C7 H7 119.7 . . ?
C3 C8 H8 119.3 . . ?
C7 C8 C3 121.48(19) . . ?
C7 C8 H8 119.3 . . ?
C1 B1 H1B 124.6 . . ?
C1 B1 B2 58.74(14) . . ?
C1 B1 B5 59.03(15) . . ?
C1 B1 B6 104.99(17) . . ?
C1 B1 B7 104.87(17) . . ?
B2 B1 H1B 121.3 . . ?
B2 B1 B5 108.30(18) . . ?
B2 B1 B6 108.63(16) . . ?
B2 B1 B7 59.87(14) . . ?
B5 B1 H1B 121.4 . . ?
B6 B1 H1B 122.0 . . ?
B6 B1 B5 59.60(14) . . ?
B7 B1 H1B 122.1 . . ?
B7 B1 B5 108.31(17) . . ?
B7 B1 B6 60.84(13) . . ?
C1 B2 B1 58.87(14) . . ?
C1 B2 H2 124.8 . . ?
C1 B2 B3 58.82(15) . . ?
C1 B2 B7 105.17(17) . . ?
C1 B2 B8 104.51(18) . . ?
B1 B2 H2 121.2 . . ?
B1 B2 B3 108.38(18) . . ?
B1 B2 B8 108.41(17) . . ?
B3 B2 H2 121.4 . . ?
B7 B2 B1 60.14(14) . . ?
B7 B2 H2 121.8 . . ?
B7 B2 B3 108.57(17) . . ?
B7 B2 B8 60.70(14) . . ?
B8 B2 H2 122.4 . . ?
B8 B2 B3 59.54(14) . . ?
C1 B3 B2 58.44(14) . . ?
C1 B3 H3 125.0 . . ?
C1 B3 B4 58.61(14) . . ?
C1 B3 B8 104.67(18) . . ?
C1 B3 B9 104.45(18) . . ?
B2 B3 H3 121.5 . . ?
B2 B3 B4 107.65(19) . . ?
B2 B3 B9 108.18(18) . . ?
B4 B3 H3 121.8 . . ?
B8 B3 B2 60.13(15) . . ?
B8 B3 H3 122.2 . . ?
B8 B3 B4 107.89(19) . . ?
B8 B3 B9 60.38(15) . . ?
B9 B3 H3 122.4 . . ?
B9 B3 B4 59.56(15) . . ?
C1 B4 B3 58.67(15) . . ?
C1 B4 H4A 124.7 . . ?
C1 B4 B5 58.83(14) . . ?
C1 B4 B9 104.98(19) . . ?
C1 B4 B10 105.08(19) . . ?
B3 B4 H4A 121.2 . . ?
B3 B4 B5 108.08(19) . . ?
B3 B4 B10 108.78(19) . . ?
B5 B4 H4A 121.6 . . ?
B9 B4 B3 60.19(15) . . ?
B9 B4 H4A 122.1 . . ?
B9 B4 B5 108.11(19) . . ?
B9 B4 B10 60.64(14) . . ?
B10 B4 H4A 121.9 . . ?
B10 B4 B5 59.71(14) . . ?
C1 B5 B1 58.41(14) . . ?
C1 B5 B4 58.41(14) . . ?
C1 B5 H5A 124.9 . . ?
C1 B5 B6 104.98(17) . . ?
C1 B5 B10 105.04(17) . . ?
B1 B5 B4 107.59(18) . . ?
B1 B5 H5A 121.5 . . ?
B4 B5 H5A 121.7 . . ?
B6 B5 B1 60.19(14) . . ?
B6 B5 B4 108.56(17) . . ?
B6 B5 H5A 121.8 . . ?
B6 B5 B10 60.93(14) . . ?
B10 B5 B1 108.81(17) . . ?
B10 B5 B4 60.09(15) . . ?
B10 B5 H5A 121.7 . . ?
B1 B6 H6 122.0 . . ?
B1 B6 B7 59.35(13) . . ?
B1 B6 B10 107.91(18) . . ?
B1 B6 B11 107.39(16) . . ?
B5 B6 B1 60.21(14) . . ?
B5 B6 H6 122.0 . . ?
B5 B6 B7 107.61(17) . . ?
B5 B6 B10 59.79(14) . . ?
B5 B6 B11 107.15(17) . . ?
B7 B6 H6 121.8 . . ?
B7 B6 B10 108.00(17) . . ?
B10 B6 H6 121.8 . . ?
B11 B6 H6 122.2 . . ?
B11 B6 B7 60.32(13) . . ?
B11 B6 B10 59.53(13) . . ?
B1 B7 B6 59.82(13) . . ?
B1 B7 H7A 122.0 . . ?
B1 B7 B8 107.67(18) . . ?
B1 B7 B11 107.33(17) . . ?
B2 B7 B1 59.99(14) . . ?
B2 B7 B6 107.91(17) . . ?
B2 B7 H7A 121.8 . . ?
B2 B7 B8 59.92(14) . . ?
B2 B7 B11 107.56(17) . . ?
B6 B7 H7A 121.8 . . ?
B6 B7 B11 59.78(13) . . ?
B8 B7 B6 107.74(17) . . ?
B8 B7 H7A 121.9 . . ?
B8 B7 B11 59.75(13) . . ?
B11 B7 H7A 122.2 . . ?
B2 B8 B7 59.38(14) . . ?
B2 B8 H8A 121.9 . . ?
B2 B8 B9 108.22(18) . . ?
B2 B8 B11 107.76(16) . . ?
B3 B8 B2 60.33(15) . . ?
B3 B8 B7 108.13(17) . . ?
B3 B8 H8A 121.5 . . ?
B3 B8 B9 60.23(15) . . ?
B3 B8 B11 108.03(18) . . ?
B7 B8 H8A 121.6 . . ?
B7 B8 B11 60.54(13) . . ?
B9 B8 B7 108.37(17) . . ?
B9 B8 H8A 121.5 . . ?
B9 B8 B11 59.73(14) . . ?
B11 B8 H8A 121.8 . . ?
B3 B9 B8 59.38(15) . . ?
B3 B9 H9 121.7 . . ?
B3 B9 B10 108.41(17) . . ?
B4 B9 B3 60.25(15) . . ?
B4 B9 B8 107.64(17) . . ?
B4 B9 H9 121.8 . . ?
B4 B9 B10 60.10(15) . . ?
B4 B9 B11 107.76(18) . . ?
B8 B9 H9 121.9 . . ?
B8 B9 B10 108.24(17) . . ?
B10 B9 H9 121.4 . . ?
B11 B9 B3 107.83(18) . . ?
B11 B9 B8 60.33(14) . . ?
B11 B9 H9 121.8 . . ?
B11 B9 B10 59.88(14) . . ?
B4 B10 B6 107.34(17) . . ?
B4 B10 B9 59.26(15) . . ?
B4 B10 H10 122.3 . . ?
B5 B10 B4 60.19(15) . . ?
B5 B10 B6 59.28(14) . . ?
B5 B10 B9 107.40(18) . . ?
B5 B10 H10 122.1 . . ?
B5 B10 B11 107.25(17) . . ?
B6 B10 H10 122.0 . . ?
B9 B10 B6 107.65(17) . . ?
B9 B10 H10 122.1 . . ?
B11 B10 B4 106.92(18) . . ?
B11 B10 B6 60.15(13) . . ?
B11 B10 B9 59.66(14) . . ?
B11 B10 H10 122.2 . . ?
N1 B11 B6 125.15(17) . . ?
N1 B11 B7 120.09(18) . . ?
N1 B11 B8 117.23(17) . . ?
N1 B11 B9 120.25(18) . . ?
N1 B11 B10 125.09(18) . . ?
B6 B11 B7 59.91(13) . . ?
B8 B11 B6 107.82(16) . . ?
B8 B11 B7 59.71(13) . . ?
B9 B11 B6 108.41(16) . . ?
B9 B11 B7 107.86(17) . . ?
B9 B11 B8 59.93(15) . . ?
B9 B11 B10 60.46(14) . . ?
B10 B11 B6 60.32(13) . . ?
B10 B11 B7 108.31(16) . . ?
B10 B11 B8 108.38(17) . . ?
C9 N3 C13 107.26(17) . . ?
C11 N3 C9 108.83(17) . . ?
C11 N3 C13 111.72(18) . . ?
C15 N3 C9 112.32(19) . . ?
C15 N3 C11 108.37(17) . . ?
C15 N3 C13 108.38(18) . . ?
N3 C9 H9A 108.7 . . ?
N3 C9 H9B 108.7 . . ?
H9A C9 H9B 107.6 . . ?
C10 C9 N3 114.4(2) . . ?
C10 C9 H9A 108.7 . . ?
C10 C9 H9B 108.7 . . ?
C9 C10 H10A 109.5 . . ?
C9 C10 H10B 109.5 . . ?
C9 C10 H10C 109.5 . . ?
H10A C10 H10B 109.5 . . ?
H10A C10 H10C 109.5 . . ?
H10B C10 H10C 109.5 . . ?
N3 C11 H11A 108.3 . . ?
N3 C11 H11B 108.3 . . ?
H11A C11 H11B 107.4 . . ?
C12 C11 N3 115.8(2) . . ?
C12 C11 H11A 108.3 . . ?
C12 C11 H11B 108.3 . . ?
C11 C12 H12A 109.5 . . ?
C11 C12 H12B 109.5 . . ?
C11 C12 H12C 109.5 . . ?
H12A C12 H12B 109.5 . . ?
H12A C12 H12C 109.5 . . ?
H12B C12 H12C 109.5 . . ?
N3 C13 H13A 108.6 . . ?
N3 C13 H13B 108.6 . . ?
H13A C13 H13B 107.5 . . ?
C14 C13 N3 114.87(19) . . ?
C14 C13 H13A 108.6 . . ?
C14 C13 H13B 108.6 . . ?
C13 C14 H14A 109.5 . . ?
C13 C14 H14B 109.5 . . ?
C13 C14 H14C 109.5 . . ?
H14A C14 H14B 109.5 . . ?
H14A C14 H14C 109.5 . . ?
H14B C14 H14C 109.5 . . ?
N3 C15 H15A 108.4 . . ?
N3 C15 H15B 108.4 . . ?
N3 C15 C16 115.68(19) . . ?
H15A C15 H15B 107.4 . . ?
C16 C15 H15A 108.4 . . ?
C16 C15 H15B 108.4 . . ?
C15 C16 H16A 109.5 . . ?
C15 C16 H16B 109.5 . . ?
C15 C16 H16C 109.5 . . ?
H16A C16 H16B 109.5 . . ?
H16A C16 H16C 109.5 . . ?
H16B C16 H16C 109.5 . . ?

loop_
_geom_bond_atom_site_label_1
_geom_bond_atom_site_label_2
_geom_bond_distance
_geom_bond_site_symmetry_2
_geom_bond_publ_flag
O1 C2 1.233(2) . ?
N1 H1 0.8800 . ?
N1 C2 1.354(3) . ?
N1 B11 1.509(3) . ?
N2 C6 1.391(3) . ?
N2 H2A 0.888(17) . ?
N2 H2B 0.920(17) . ?
C1 H1A 1.1200 . ?
C1 B1 1.707(4) . ?
C1 B2 1.704(3) . ?
C1 B3 1.711(3) . ?
C1 B4 1.710(3) . ?
C1 B5 1.718(3) . ?
C2 C3 1.500(3) . ?
C3 C4 1.401(3) . ?
C3 C8 1.400(3) . ?
C4 H4 0.9500 . ?
C4 C5 1.390(3) . ?
C5 H5 0.9500 . ?
C5 C6 1.409(3) . ?
C6 C7 1.398(3) . ?
C7 H7 0.9500 . ?
C7 C8 1.382(3) . ?
C8 H8 0.9500 . ?
B1 H1B 1.1200 . ?
B1 B2 1.767(3) . ?
B1 B5 1.778(4) . ?
B1 B6 1.778(3) . ?
B1 B7 1.769(3) . ?
B2 H2 1.1200 . ?
B2 B3 1.778(4) . ?
B2 B7 1.764(4) . ?
B2 B8 1.774(3) . ?
B3 H3 1.1200 . ?
B3 B4 1.780(4) . ?
B3 B8 1.764(4) . ?
B3 B9 1.779(4) . ?
B4 H4A 1.1200 . ?
B4 B5 1.785(4) . ?
B4 B9 1.768(4) . ?
B4 B10 1.783(4) . ?
B5 H5A 1.1200 . ?
B5 B6 1.767(4) . ?
B5 B10 1.776(3) . ?
B6 H6 1.1200 . ?
B6 B7 1.796(3) . ?
B6 B10 1.796(3) . ?
B6 B11 1.793(3) . ?
B7 H7A 1.1200 . ?
B7 B8 1.788(3) . ?
B7 B11 1.803(3) . ?
B8 H8A 1.1200 . ?
B8 B9 1.782(4) . ?
B8 B11 1.789(3) . ?
B9 H9 1.1200 . ?
B9 B10 1.793(4) . ?
B9 B11 1.778(3) . ?
B10 H10 1.1200 . ?
B10 B11 1.782(3) . ?
N3 C9 1.532(3) . ?
N3 C11 1.520(3) . ?
N3 C13 1.538(3) . ?
N3 C15 1.506(3) . ?
C9 H9A 0.9900 . ?
C9 H9B 0.9900 . ?
C9 C10 1.523(4) . ?
C10 H10A 0.9800 . ?
C10 H10B 0.9800 . ?
C10 H10C 0.9800 . ?
C11 H11A 0.9900 . ?
C11 H11B 0.9900 . ?
C11 C12 1.519(4) . ?
C12 H12A 0.9800 . ?
C12 H12B 0.9800 . ?
C12 H12C 0.9800 . ?
C13 H13A 0.9900 . ?
C13 H13B 0.9900 . ?
C13 C14 1.508(3) . ?
C14 H14A 0.9800 . ?
C14 H14B 0.9800 . ?
C14 H14C 0.9800 . ?
C15 H15A 0.9900 . ?
C15 H15B 0.9900 . ?
C15 C16 1.520(4) . ?
C16 H16A 0.9800 . ?
C16 H16B 0.9800 . ?
C16 H16C 0.9800 . ?

loop_
_geom_torsion_atom_site_label_1
_geom_torsion_atom_site_label_2
_geom_torsion_atom_site_label_3
_geom_torsion_atom_site_label_4
_geom_torsion
_geom_torsion_site_symmetry_1
_geom_torsion_site_symmetry_2
_geom_torsion_site_symmetry_3
_geom_torsion_site_symmetry_4
_geom_torsion_publ_flag
O1 C2 C3 C4 -152.5(2) . . . . ?
O1 C2 C3 C8 27.6(3) . . . . ?
N1 C2 C3 C4 28.5(3) . . . . ?
N1 C2 C3 C8 -151.41(19) . . . . ?
N2 C6 C7 C8 -176.5(2) . . . . ?
C1 B1 B2 B3 33.06(16) . . . . ?
C1 B1 B2 B7 134.38(18) . . . . ?
C1 B1 B2 B8 96.17(19) . . . . ?
C1 B1 B5 B4 -32.85(16) . . . . ?
C1 B1 B5 B6 -134.58(17) . . . . ?
C1 B1 B5 B10 -96.46(19) . . . . ?
C1 B1 B6 B5 39.21(16) . . . . ?
C1 B1 B6 B7 -98.91(18) . . . . ?
C1 B1 B6 B10 1.8(2) . . . . ?
C1 B1 B6 B11 -61.0(2) . . . . ?
C1 B1 B7 B2 -39.21(16) . . . . ?
C1 B1 B7 B6 99.11(18) . . . . ?
C1 B1 B7 B8 -1.5(2) . . . . ?
C1 B1 B7 B11 61.4(2) . . . . ?
C1 B2 B3 B4 33.19(16) . . . . ?
C1 B2 B3 B8 134.07(18) . . . . ?
C1 B2 B3 B9 96.1(2) . . . . ?
C1 B2 B7 B1 39.34(15) . . . . ?
C1 B2 B7 B6 2.2(2) . . . . ?
C1 B2 B7 B8 -98.37(19) . . . . ?
C1 B2 B7 B11 -60.9(2) . . . . ?
C1 B2 B8 B3 -39.41(17) . . . . ?
C1 B2 B8 B7 99.48(18) . . . . ?
C1 B2 B8 B9 -1.5(2) . . . . ?
C1 B2 B8 B11 61.6(2) . . . . ?
C1 B3 B4 B5 33.28(16) . . . . ?
C1 B3 B4 B9 134.23(19) . . . . ?
C1 B3 B4 B10 96.58(19) . . . . ?
C1 B3 B8 B2 39.26(16) . . . . ?
C1 B3 B8 B7 2.7(2) . . . . ?
C1 B3 B8 B9 -98.50(19) . . . . ?
C1 B3 B8 B11 -61.3(2) . . . . ?
C1 B3 B9 B4 -39.17(17) . . . . ?
C1 B3 B9 B8 98.88(19) . . . . ?
C1 B3 B9 B10 -1.9(2) . . . . ?
C1 B3 B9 B11 61.5(2) . . . . ?
C1 B4 B5 B1 32.86(16) . . . . ?
C1 B4 B5 B6 96.52(19) . . . . ?
C1 B4 B5 B10 134.85(19) . . . . ?
C1 B4 B9 B3 39.32(17) . . . . ?
C1 B4 B9 B8 2.2(2) . . . . ?
C1 B4 B9 B10 -99.1(2) . . . . ?
C1 B4 B9 B11 -61.5(2) . . . . ?
C1 B4 B10 B5 -38.92(16) . . . . ?
C1 B4 B10 B6 -1.6(2) . . . . ?
C1 B4 B10 B9 99.0(2) . . . . ?
C1 B4 B10 B11 61.6(2) . . . . ?
C1 B5 B6 B1 -38.91(15) . . . . ?
C1 B5 B6 B7 -1.9(2) . . . . ?
C1 B5 B6 B10 99.13(18) . . . . ?
C1 B5 B6 B11 61.68(19) . . . . ?
C1 B5 B10 B4 38.71(17) . . . . ?
C1 B5 B10 B6 -99.02(18) . . . . ?
C1 B5 B10 B9 1.5(2) . . . . ?
C1 B5 B10 B11 -61.3(2) . . . . ?
C2 N1 B11 B6 -35.1(3) . . . . ?
C2 N1 B11 B7 -107.6(2) . . . . ?
C2 N1 B11 B8 -176.6(2) . . . . ?
C2 N1 B11 B9 114.0(2) . . . . ?
C2 N1 B11 B10 40.7(3) . . . . ?
C2 C3 C4 C5 -179.76(19) . . . . ?
C2 C3 C8 C7 178.25(19) . . . . ?
C3 C4 C5 C6 1.4(3) . . . . ?
C4 C3 C8 C7 -1.6(3) . . . . ?
C4 C5 C6 N2 175.0(2) . . . . ?
C4 C5 C6 C7 -1.5(3) . . . . ?
C5 C6 C7 C8 0.0(3) . . . . ?
C6 C7 C8 C3 1.6(3) . . . . ?
C8 C3 C4 C5 0.1(3) . . . . ?
B1 C1 B2 B3 -142.76(18) . . . . ?
B1 C1 B2 B7 -39.96(16) . . . . ?
B1 C1 B2 B8 -102.99(18) . . . . ?
B1 C1 B3 B2 36.11(18) . . . . ?
B1 C1 B3 B4 -106.2(2) . . . . ?
B1 C1 B3 B8 -4.0(2) . . . . ?
B1 C1 B3 B9 -66.6(2) . . . . ?
B1 C1 B4 B3 106.1(2) . . . . ?
B1 C1 B4 B5 -36.34(18) . . . . ?
B1 C1 B4 B9 66.0(2) . . . . ?
B1 C1 B4 B10 3.0(2) . . . . ?
B1 C1 B5 B4 142.62(18) . . . . ?
B1 C1 B5 B6 39.77(15) . . . . ?
B1 C1 B5 B10 103.10(18) . . . . ?
B1 B2 B3 C1 -33.08(16) . . . . ?
B1 B2 B3 B4 0.1(2) . . . . ?
B1 B2 B3 B8 100.99(19) . . . . ?
B1 B2 B3 B9 63.0(2) . . . . ?
B1 B2 B7 B6 -37.17(16) . . . . ?
B1 B2 B7 B8 -137.70(19) . . . . ?
B1 B2 B7 B11 -100.25(18) . . . . ?
B1 B2 B8 B3 -100.9(2) . . . . ?
B1 B2 B8 B7 37.96(17) . . . . ?
B1 B2 B8 B9 -63.0(2) . . . . ?
B1 B2 B8 B11 0.1(2) . . . . ?
B1 B5 B6 B7 37.05(15) . . . . ?
B1 B5 B6 B10 138.03(18) . . . . ?
B1 B5 B6 B11 100.58(17) . . . . ?
B1 B5 B10 B4 99.9(2) . . . . ?
B1 B5 B10 B6 -37.81(17) . . . . ?
B1 B5 B10 B9 62.8(2) . . . . ?
B1 B5 B10 B11 -0.1(2) . . . . ?
B1 B6 B7 B2 37.24(16) . . . . ?
B1 B6 B7 B8 100.52(19) . . . . ?
B1 B6 B7 B11 137.53(18) . . . . ?
B1 B6 B10 B4 -0.1(2) . . . . ?
B1 B6 B10 B5 37.58(16) . . . . ?
B1 B6 B10 B9 -62.6(2) . . . . ?
B1 B6 B10 B11 -100.03(17) . . . . ?
B1 B6 B11 N1 -145.0(2) . . . . ?
B1 B6 B11 B7 -37.49(16) . . . . ?
B1 B6 B11 B8 -0.5(2) . . . . ?
B1 B6 B11 B9 62.9(2) . . . . ?
B1 B6 B11 B10 100.94(19) . . . . ?
B1 B7 B8 B2 -37.71(17) . . . . ?
B1 B7 B8 B3 -0.8(2) . . . . ?
B1 B7 B8 B9 63.0(2) . . . . ?
B1 B7 B8 B11 100.14(18) . . . . ?
B1 B7 B11 N1 153.37(18) . . . . ?
B1 B7 B11 B6 37.69(16) . . . . ?
B1 B7 B11 B8 -100.73(19) . . . . ?
B1 B7 B11 B9 -63.7(2) . . . . ?
B1 B7 B11 B10 0.3(2) . . . . ?
B2 C1 B1 B5 142.45(17) . . . . ?
B2 C1 B1 B6 102.96(17) . . . . ?
B2 C1 B1 B7 39.76(16) . . . . ?
B2 C1 B3 B4 -142.34(19) . . . . ?
B2 C1 B3 B8 -40.09(17) . . . . ?
B2 C1 B3 B9 -102.7(2) . . . . ?
B2 C1 B4 B3 36.66(19) . . . . ?
B2 C1 B4 B5 -105.8(2) . . . . ?
B2 C1 B4 B9 -3.4(3) . . . . ?
B2 C1 B4 B10 -66.4(2) . . . . ?
B2 C1 B5 B1 -36.31(17) . . . . ?
B2 C1 B5 B4 106.3(2) . . . . ?
B2 C1 B5 B6 3.5(2) . . . . ?
B2 C1 B5 B10 66.8(2) . . . . ?
B2 B1 B5 C1 33.28(15) . . . . ?
B2 B1 B5 B4 0.4(2) . . . . ?
B2 B1 B5 B6 -101.30(18) . . . . ?
B2 B1 B5 B10 -63.2(2) . . . . ?
B2 B1 B6 B5 100.75(19) . . . . ?
B2 B1 B6 B7 -37.37(17) . . . . ?
B2 B1 B6 B10 63.4(2) . . . . ?
B2 B1 B6 B11 0.6(2) . . . . ?
B2 B1 B7 B6 138.32(18) . . . . ?
B2 B1 B7 B8 37.68(17) . . . . ?
B2 B1 B7 B11 100.64(18) . . . . ?
B2 B3 B4 C1 -33.12(17) . . . . ?
B2 B3 B4 B5 0.2(2) . . . . ?
B2 B3 B4 B9 101.11(19) . . . . ?
B2 B3 B4 B10 63.5(2) . . . . ?
B2 B3 B8 B7 -36.53(17) . . . . ?
B2 B3 B8 B9 -137.76(18) . . . . ?
B2 B3 B8 B11 -100.59(18) . . . . ?
B2 B3 B9 B4 -100.2(2) . . . . ?
B2 B3 B9 B8 37.85(17) . . . . ?
B2 B3 B9 B10 -62.9(2) . . . . ?
B2 B3 B9 B11 0.5(2) . . . . ?
B2 B7 B8 B3 36.95(17) . . . . ?
B2 B7 B8 B9 100.73(19) . . . . ?
B2 B7 B8 B11 137.85(18) . . . . ?
B2 B7 B11 N1 -143.42(18) . . . . ?
B2 B7 B11 B6 100.90(18) . . . . ?
B2 B7 B11 B8 -37.53(16) . . . . ?
B2 B7 B11 B9 -0.5(2) . . . . ?
B2 B7 B11 B10 63.5(2) . . . . ?
B2 B8 B9 B3 -37.95(17) . . . . ?
B2 B8 B9 B4 -0.4(2) . . . . ?
B2 B8 B9 B10 63.1(2) . . . . ?
B2 B8 B9 B11 100.35(18) . . . . ?
B2 B8 B11 N1 147.96(19) . . . . ?
B2 B8 B11 B6 0.2(2) . . . . ?
B2 B8 B11 B7 37.33(17) . . . . ?
B2 B8 B11 B9 -101.14(19) . . . . ?
B2 B8 B11 B10 -63.6(2) . . . . ?
B3 C1 B1 B2 -36.24(18) . . . . ?
B3 C1 B1 B5 106.2(2) . . . . ?
B3 C1 B1 B6 66.7(2) . . . . ?
B3 C1 B1 B7 3.5(2) . . . . ?
B3 C1 B2 B1 142.76(18) . . . . ?
B3 C1 B2 B7 102.80(18) . . . . ?
B3 C1 B2 B8 39.77(16) . . . . ?
B3 C1 B4 B5 -142.43(18) . . . . ?
B3 C1 B4 B9 -40.06(17) . . . . ?
B3 C1 B4 B10 -103.09(19) . . . . ?
B3 C1 B5 B1 -106.0(2) . . . . ?
B3 C1 B5 B4 36.58(19) . . . . ?
B3 C1 B5 B6 -66.3(2) . . . . ?
B3 C1 B5 B10 -2.9(2) . . . . ?
B3 B2 B7 B1 100.99(19) . . . . ?
B3 B2 B7 B6 63.8(2) . . . . ?
B3 B2 B7 B8 -36.71(17) . . . . ?
B3 B2 B7 B11 0.7(2) . . . . ?
B3 B2 B8 B7 138.90(19) . . . . ?
B3 B2 B8 B9 37.90(17) . . . . ?
B3 B2 B8 B11 101.0(2) . . . . ?
B3 B4 B5 C1 -33.22(16) . . . . ?
B3 B4 B5 B1 -0.4(2) . . . . ?
B3 B4 B5 B6 63.3(2) . . . . ?
B3 B4 B5 B10 101.6(2) . . . . ?
B3 B4 B9 B8 -37.13(17) . . . . ?
B3 B4 B9 B10 -138.43(19) . . . . ?
B3 B4 B9 B11 -100.8(2) . . . . ?
B3 B4 B10 B5 -100.4(2) . . . . ?
B3 B4 B10 B6 -63.1(2) . . . . ?
B3 B4 B10 B9 37.45(17) . . . . ?
B3 B4 B10 B11 0.1(2) . . . . ?
B3 B8 B9 B4 37.51(18) . . . . ?
B3 B8 B9 B10 101.03(19) . . . . ?
B3 B8 B9 B11 138.30(18) . . . . ?
B3 B8 B11 N1 -148.30(18) . . . . ?
B3 B8 B11 B6 64.0(2) . . . . ?
B3 B8 B11 B7 101.07(18) . . . . ?
B3 B8 B11 B9 -37.39(17) . . . . ?
B3 B8 B11 B10 0.2(2) . . . . ?
B3 B9 B10 B4 -37.38(18) . . . . ?
B3 B9 B10 B5 0.2(2) . . . . ?
B3 B9 B10 B6 62.7(2) . . . . ?
B3 B9 B10 B11 100.4(2) . . . . ?
B3 B9 B11 N1 142.90(19) . . . . ?
B3 B9 B11 B6 -63.4(2) . . . . ?
B3 B9 B11 B7 0.0(2) . . . . ?
B3 B9 B11 B8 36.97(17) . . . . ?
B3 B9 B11 B10 -101.35(19) . . . . ?
B4 C1 B1 B2 -106.0(2) . . . . ?
B4 C1 B1 B5 36.41(18) . . . . ?
B4 C1 B1 B6 -3.1(2) . . . . ?
B4 C1 B1 B7 -66.3(2) . . . . ?
B4 C1 B2 B1 106.1(2) . . . . ?
B4 C1 B2 B3 -36.66(19) . . . . ?
B4 C1 B2 B7 66.1(2) . . . . ?
B4 C1 B2 B8 3.1(2) . . . . ?
B4 C1 B3 B2 142.34(19) . . . . ?
B4 C1 B3 B8 102.2(2) . . . . ?
B4 C1 B3 B9 39.64(18) . . . . ?
B4 C1 B5 B1 -142.62(18) . . . . ?
B4 C1 B5 B6 -102.85(19) . . . . ?
B4 C1 B5 B10 -39.52(17) . . . . ?
B4 B3 B8 B2 100.5(2) . . . . ?
B4 B3 B8 B7 64.0(2) . . . . ?
B4 B3 B8 B9 -37.27(17) . . . . ?
B4 B3 B8 B11 -0.1(2) . . . . ?
B4 B3 B9 B8 138.06(19) . . . . ?
B4 B3 B9 B10 37.32(18) . . . . ?
B4 B3 B9 B11 100.7(2) . . . . ?
B4 B5 B6 B1 -100.08(19) . . . . ?
B4 B5 B6 B7 -63.0(2) . . . . ?
B4 B5 B6 B10 37.96(17) . . . . ?
B4 B5 B6 B11 0.5(2) . . . . ?
B4 B5 B10 B6 -137.73(19) . . . . ?
B4 B5 B10 B9 -37.17(18) . . . . ?
B4 B5 B10 B11 -99.98(19) . . . . ?
B4 B9 B10 B5 37.58(17) . . . . ?
B4 B9 B10 B6 100.07(19) . . . . ?
B4 B9 B10 B11 137.76(18) . . . . ?
B4 B9 B11 N1 -153.48(19) . . . . ?
B4 B9 B11 B6 0.2(2) . . . . ?
B4 B9 B11 B7 63.6(2) . . . . ?
B4 B9 B11 B8 100.59(19) . . . . ?
B4 B9 B11 B10 -37.73(17) . . . . ?
B4 B10 B11 N1 145.18(19) . . . . ?
B4 B10 B11 B6 -100.64(17) . . . . ?
B4 B10 B11 B7 -63.4(2) . . . . ?
B4 B10 B11 B8 -0.2(2) . . . . ?
B4 B10 B11 B9 37.16(16) . . . . ?
B5 C1 B1 B2 -142.45(17) . . . . ?
B5 C1 B1 B6 -39.49(15) . . . . ?
B5 C1 B1 B7 -102.69(17) . . . . ?
B5 C1 B2 B1 36.37(17) . . . . ?
B5 C1 B2 B3 -106.39(19) . . . . ?
B5 C1 B2 B7 -3.6(2) . . . . ?
B5 C1 B2 B8 -66.6(2) . . . . ?
B5 C1 B3 B2 105.7(2) . . . . ?
B5 C1 B3 B4 -36.60(19) . . . . ?
B5 C1 B3 B8 65.6(2) . . . . ?
B5 C1 B3 B9 3.0(2) . . . . ?
B5 C1 B4 B3 142.43(18) . . . . ?
B5 C1 B4 B9 102.4(2) . . . . ?
B5 C1 B4 B10 39.35(16) . . . . ?
B5 B1 B2 C1 -33.39(16) . . . . ?
B5 B1 B2 B3 -0.3(2) . . . . ?
B5 B1 B2 B7 100.98(18) . . . . ?
B5 B1 B2 B8 62.8(2) . . . . ?
B5 B1 B6 B7 -138.12(18) . . . . ?
B5 B1 B6 B10 -37.40(16) . . . . ?
B5 B1 B6 B11 -100.19(18) . . . . ?
B5 B1 B7 B2 -101.0(2) . . . . ?
B5 B1 B7 B6 37.34(17) . . . . ?
B5 B1 B7 B8 -63.3(2) . . . . ?
B5 B1 B7 B11 -0.3(2) . . . . ?
B5 B4 B9 B3 100.9(2) . . . . ?
B5 B4 B9 B8 63.8(2) . . . . ?
B5 B4 B9 B10 -37.55(17) . . . . ?
B5 B4 B9 B11 0.1(2) . . . . ?
B5 B4 B10 B6 37.29(16) . . . . ?
B5 B4 B10 B9 137.88(19) . . . . ?
B5 B4 B10 B11 100.54(18) . . . . ?
B5 B6 B7 B1 -37.43(16) . . . . ?
B5 B6 B7 B2 -0.2(2) . . . . ?
B5 B6 B7 B8 63.1(2) . . . . ?
B5 B6 B7 B11 100.09(17) . . . . ?
B5 B6 B10 B4 -37.69(17) . . . . ?
B5 B6 B10 B9 -100.14(19) . . . . ?
B5 B6 B10 B11 -137.61(18) . . . . ?
B5 B6 B11 N1 151.6(2) . . . . ?
B5 B6 B11 B7 -100.86(18) . . . . ?
B5 B6 B11 B8 -63.9(2) . . . . ?
B5 B6 B11 B9 -0.5(2) . . . . ?
B5 B6 B11 B10 37.57(16) . . . . ?
B5 B10 B11 N1 -151.5(2) . . . . ?
B5 B10 B11 B6 -37.36(16) . . . . ?
B5 B10 B11 B7 -0.2(2) . . . . ?
B5 B10 B11 B8 63.1(2) . . . . ?
B5 B10 B11 B9 100.44(19) . . . . ?
B6 B1 B2 C1 -96.59(18) . . . . ?
B6 B1 B2 B3 -63.5(2) . . . . ?
B6 B1 B2 B7 37.79(17) . . . . ?
B6 B1 B2 B8 -0.4(2) . . . . ?
B6 B1 B5 C1 134.58(17) . . . . ?
B6 B1 B5 B4 101.73(18) . . . . ?
B6 B1 B5 B10 38.13(17) . . . . ?
B6 B1 B7 B2 -138.32(18) . . . . ?
B6 B1 B7 B8 -100.64(18) . . . . ?
B6 B1 B7 B11 -37.67(16) . . . . ?
B6 B5 B10 B4 137.73(19) . . . . ?
B6 B5 B10 B9 100.56(19) . . . . ?
B6 B5 B10 B11 37.75(16) . . . . ?
B6 B7 B8 B2 -100.83(19) . . . . ?
B6 B7 B8 B3 -63.9(2) . . . . ?
B6 B7 B8 B9 -0.1(2) . . . . ?
B6 B7 B8 B11 37.02(16) . . . . ?
B6 B7 B11 N1 115.7(2) . . . . ?
B6 B7 B11 B8 -138.42(18) . . . . ?
B6 B7 B11 B9 -101.35(18) . . . . ?
B6 B7 B11 B10 -37.39(16) . . . . ?
B6 B10 B11 N1 -114.2(2) . . . . ?
B6 B10 B11 B7 37.21(16) . . . . ?
B6 B10 B11 B8 100.47(17) . . . . ?
B6 B10 B11 B9 137.80(17) . . . . ?
B7 B1 B2 C1 -134.38(18) . . . . ?
B7 B1 B2 B3 -101.31(19) . . . . ?
B7 B1 B2 B8 -38.21(17) . . . . ?
B7 B1 B5 C1 96.70(18) . . . . ?
B7 B1 B5 B4 63.8(2) . . . . ?
B7 B1 B5 B6 -37.88(16) . . . . ?
B7 B1 B5 B10 0.2(2) . . . . ?
B7 B1 B6 B5 138.12(18) . . . . ?
B7 B1 B6 B10 100.72(18) . . . . ?
B7 B1 B6 B11 37.93(16) . . . . ?
B7 B2 B3 C1 -96.86(18) . . . . ?
B7 B2 B3 B4 -63.7(2) . . . . ?
B7 B2 B3 B8 37.21(17) . . . . ?
B7 B2 B3 B9 -0.7(2) . . . . ?
B7 B2 B8 B3 -138.90(19) . . . . ?
B7 B2 B8 B9 -100.99(18) . . . . ?
B7 B2 B8 B11 -37.85(17) . . . . ?
B7 B6 B10 B4 62.6(2) . . . . ?
B7 B6 B10 B5 100.30(19) . . . . ?
B7 B6 B10 B9 0.2(2) . . . . ?
B7 B6 B10 B11 -37.31(16) . . . . ?
B7 B6 B11 N1 -107.5(2) . . . . ?
B7 B6 B11 B8 37.00(17) . . . . ?
B7 B6 B11 B9 100.41(18) . . . . ?
B7 B6 B11 B10 138.43(18) . . . . ?
B7 B8 B9 B3 -100.83(19) . . . . ?
B7 B8 B9 B4 -63.3(2) . . . . ?
B7 B8 B9 B10 0.2(2) . . . . ?
B7 B8 B9 B11 37.47(16) . . . . ?
B7 B8 B11 N1 110.6(2) . . . . ?
B7 B8 B11 B6 -37.09(16) . . . . ?
B7 B8 B11 B9 -138.47(18) . . . . ?
B7 B8 B11 B10 -100.91(18) . . . . ?
B8 B2 B3 C1 -134.07(18) . . . . ?
B8 B2 B3 B4 -100.89(19) . . . . ?
B8 B2 B3 B9 -37.96(17) . . . . ?
B8 B2 B7 B1 137.70(19) . . . . ?
B8 B2 B7 B6 100.54(18) . . . . ?
B8 B2 B7 B11 37.45(16) . . . . ?
B8 B3 B4 C1 -96.60(19) . . . . ?
B8 B3 B4 B5 -63.3(2) . . . . ?
B8 B3 B4 B9 37.63(17) . . . . ?
B8 B3 B4 B10 0.0(2) . . . . ?
B8 B3 B9 B4 -138.06(19) . . . . ?
B8 B3 B9 B10 -100.74(19) . . . . ?
B8 B3 B9 B11 -37.39(17) . . . . ?
B8 B7 B11 N1 -105.9(2) . . . . ?
B8 B7 B11 B6 138.42(18) . . . . ?
B8 B7 B11 B9 37.08(17) . . . . ?
B8 B7 B11 B10 101.04(19) . . . . ?
B8 B9 B10 B4 -100.29(19) . . . . ?
B8 B9 B10 B5 -62.7(2) . . . . ?
B8 B9 B10 B6 -0.2(2) . . . . ?
B8 B9 B10 B11 37.47(16) . . . . ?
B8 B9 B11 N1 105.9(2) . . . . ?
B8 B9 B11 B6 -100.36(17) . . . . ?
B8 B9 B11 B7 -36.98(16) . . . . ?
B8 B9 B11 B10 -138.32(17) . . . . ?
B9 B3 B4 C1 -134.23(19) . . . . ?
B9 B3 B4 B5 -100.9(2) . . . . ?
B9 B3 B4 B10 -37.65(17) . . . . ?
B9 B3 B8 B2 137.76(18) . . . . ?
B9 B3 B8 B7 101.23(18) . . . . ?
B9 B3 B8 B11 37.17(16) . . . . ?
B9 B4 B5 C1 -96.9(2) . . . . ?
B9 B4 B5 B1 -64.0(2) . . . . ?
B9 B4 B5 B6 -0.4(2) . . . . ?
B9 B4 B5 B10 37.96(18) . . . . ?
B9 B4 B10 B5 -137.88(19) . . . . ?
B9 B4 B10 B6 -100.59(18) . . . . ?
B9 B4 B10 B11 -37.33(16) . . . . ?
B9 B8 B11 N1 -110.9(2) . . . . ?
B9 B8 B11 B6 101.38(18) . . . . ?
B9 B8 B11 B7 138.47(18) . . . . ?
B9 B8 B11 B10 37.56(15) . . . . ?
B9 B10 B11 N1 108.0(2) . . . . ?
B9 B10 B11 B6 -137.80(17) . . . . ?
B9 B10 B11 B7 -100.59(18) . . . . ?
B9 B10 B11 B8 -37.33(16) . . . . ?
B10 B4 B5 C1 -134.85(19) . . . . ?
B10 B4 B5 B1 -101.99(19) . . . . ?
B10 B4 B5 B6 -38.33(17) . . . . ?
B10 B4 B9 B3 138.43(19) . . . . ?
B10 B4 B9 B8 101.30(18) . . . . ?
B10 B4 B9 B11 37.63(17) . . . . ?
B10 B5 B6 B1 -138.03(18) . . . . ?
B10 B5 B6 B7 -100.98(18) . . . . ?
B10 B5 B6 B11 -37.45(16) . . . . ?
B10 B6 B7 B1 -100.56(19) . . . . ?
B10 B6 B7 B2 -63.3(2) . . . . ?
B10 B6 B7 B8 0.0(2) . . . . ?
B10 B6 B7 B11 36.97(16) . . . . ?
B10 B6 B11 N1 114.1(2) . . . . ?
B10 B6 B11 B7 -138.43(18) . . . . ?
B10 B6 B11 B8 -101.43(19) . . . . ?
B10 B6 B11 B9 -38.02(16) . . . . ?
B10 B9 B11 N1 -115.8(2) . . . . ?
B10 B9 B11 B6 37.96(15) . . . . ?
B10 B9 B11 B7 101.34(17) . . . . ?
B10 B9 B11 B8 138.32(17) . . . . ?
B11 N1 C2 O1 -5.2(3) . . . . ?
B11 N1 C2 C3 173.74(19) . . . . ?
B11 B6 B7 B1 -137.53(18) . . . . ?
B11 B6 B7 B2 -100.29(18) . . . . ?
B11 B6 B7 B8 -37.00(16) . . . . ?
B11 B6 B10 B4 99.92(19) . . . . ?
B11 B6 B10 B5 137.61(18) . . . . ?
B11 B6 B10 B9 37.47(15) . . . . ?
B11 B7 B8 B2 -137.85(18) . . . . ?
B11 B7 B8 B3 -100.9(2) . . . . ?
B11 B7 B8 B9 -37.11(16) . . . . ?
B11 B8 B9 B3 -138.30(18) . . . . ?
B11 B8 B9 B4 -100.79(19) . . . . ?
B11 B8 B9 B10 -37.27(16) . . . . ?
B11 B9 B10 B4 -137.76(18) . . . . ?
B11 B9 B10 B5 -100.17(18) . . . . ?
B11 B9 B10 B6 -37.69(16) . . . . ?
C9 N3 C11 C12 63.0(3) . . . . ?
C9 N3 C13 C14 -175.3(2) . . . . ?
C9 N3 C15 C16 59.0(3) . . . . ?
C11 N3 C9 C10 169.2(2) . . . . ?
C11 N3 C13 C14 -56.1(3) . . . . ?
C11 N3 C15 C16 -61.3(3) . . . . ?
C13 N3 C9 C10 -69.8(3) . . . . ?
C13 N3 C11 C12 -55.3(3) . . . . ?
C13 N3 C15 C16 177.3(2) . . . . ?
C15 N3 C9 C10 49.2(3) . . . . ?
C15 N3 C11 C12 -174.6(2) . . . . ?
C15 N3 C13 C14 63.2(3) . . . . ?
